data_7019749
loop_
_publ_author_name
'Yu, Kai'
'Zhou, Bai-Bin'
'Yu, Yang'
'Su, Zhan-Hua'
'Wang, Hai-Yan'
'Wang, Chun-Mei'
'Wang, Chun-Xiao'

_publ_section_title
;
 Influence of pH and organic ligands on the supramolecular network based
 on molybdenum phosphate/strontium chemistry.
;
_journal_issue 33
_journal_name_full 'Dalton transactions (Cambridge, England : 2003)'
_journal_page_first 10014
_journal_page_last 10020
_journal_paper_doi 10.1039/c2dt30393k
_journal_volume 41
_journal_year 2012
_chemical_formula_moiety '2(Cu H9 Mo6 O34 P4 Sr), 2(C10 H8 N2), 5(H2 O)'
_chemical_formula_sum 'C20 H44 Cu2 Mo12 N4 O73 P8 Sr2'
_chemical_formula_weight 3209.97
_chemical_name_systematic
;
?
;
_space_group_IT_number 2
_symmetry_cell_setting triclinic
_symmetry_space_group_name_Hall '-P 1'
_symmetry_space_group_name_H-M 'P -1'
_atom_sites_solution_hydrogens geom
_atom_sites_solution_primary direct
_atom_sites_solution_secondary difmap
_audit_creation_method SHELXL-97
_cell_angle_alpha 106.9430(10)
_cell_angle_beta 106.5540(10)
_cell_angle_gamma 109.1430(10)
_cell_formula_units_Z 1
_cell_length_a 11.8647(5)
_cell_length_b 13.5173(6)
_cell_length_c 14.0342(6)
_cell_measurement_reflns_used 6402
_cell_measurement_temperature 293(2)
_cell_measurement_theta_max 28.30
_cell_measurement_theta_min 2.54
_cell_volume 1844.96(14)
_computing_cell_refinement 'Bruker SMART'
_computing_data_collection 'Bruker SMART'
_computing_data_reduction 'Bruker SAINT'
_computing_molecular_graphics 'Bruker SHELXTL'
_computing_publication_material 'Bruker SHELXTL'
_computing_structure_refinement 'SHELXL-97 (Sheldrick, 1997)'
_computing_structure_solution 'SHELXS-97 (Sheldrick, 1990)'
_diffrn_ambient_temperature 293(2)
_diffrn_measured_fraction_theta_full 0.971
_diffrn_measured_fraction_theta_max 0.971
_diffrn_measurement_device_type 'CCD area detector'
_diffrn_measurement_method 'phi and omega scans'
_diffrn_radiation_monochromator graphite
_diffrn_radiation_source 'fine-focus sealed tube'
_diffrn_radiation_type MoK\a
_diffrn_radiation_wavelength 0.71073
_diffrn_reflns_av_R_equivalents 0.0099
_diffrn_reflns_av_sigmaI/netI 0.0141
_diffrn_reflns_limit_h_max 14
_diffrn_reflns_limit_h_min -13
_diffrn_reflns_limit_k_max 16
_diffrn_reflns_limit_k_min -15
_diffrn_reflns_limit_l_max 16
_diffrn_reflns_limit_l_min -16
_diffrn_reflns_number 12870
_diffrn_reflns_theta_full 25.00
_diffrn_reflns_theta_max 25.00
_diffrn_reflns_theta_min 2.54
_exptl_absorpt_coefficient_mu 4.268
_exptl_absorpt_correction_T_max 0.044
_exptl_absorpt_correction_T_min 0.013
_exptl_absorpt_correction_type psi-scan
_exptl_crystal_colour red
_exptl_crystal_density_diffrn 2.889
_exptl_crystal_density_meas 0
_exptl_crystal_density_method 'not measured'
_exptl_crystal_description block
_exptl_crystal_F_000 1534.0
_exptl_crystal_size_max 0.36
_exptl_crystal_size_mid 0.36
_exptl_crystal_size_min 0.24
_refine_diff_density_max 1.667
_refine_diff_density_min -1.470
_refine_diff_density_rms 0.129
_refine_ls_extinction_method none
_refine_ls_goodness_of_fit_ref 1.088
_refine_ls_hydrogen_treatment constr
_refine_ls_matrix_type full
_refine_ls_number_parameters 553
_refine_ls_number_reflns 6498
_refine_ls_number_restraints 12
_refine_ls_restrained_S_all 1.101
_refine_ls_R_factor_all 0.0258
_refine_ls_R_factor_gt 0.0251
_refine_ls_shift/su_max 0.000
_refine_ls_shift/su_mean 0.000
_refine_ls_structure_factor_coef Fsqd
_refine_ls_weighting_details 'calc w=1/[\s^2^(Fo^2^)+(0.0293P)^2^+10.4238P] where P=(Fo^2^+2Fc^2^)/3'
_refine_ls_weighting_scheme calc
_refine_ls_wR_factor_gt 0.0670
_refine_ls_wR_factor_ref 0.0674
_reflns_number_gt 6154
_reflns_number_total 6307
_reflns_threshold_expression >2sigma(I)
_cod_data_source_file c2dt30393k.txt
_cod_data_source_block yk109_0m
_cod_depositor_comments
;
The following automatic conversions were performed:

'_symmetry_cell_setting' value 'Triclinic' changed to 'triclinic'
according to /home/saulius/struct/CIF-dictionaries/cif_core.dic
dictionary named 'cif_core.dic' version 2.4.1 from 2010-06-29.

Automatic conversion script
Id: cif_fix_values 1891 2012-01-12 08:04:46Z andrius 
;
_cod_original_sg_symbol_H-M P-1
_cod_original_formula_sum 'C20 H44 Cu2 Mo12 N4 O73 P8 Sr2 '
_cod_database_code 7019749

loop_
_symmetry_equiv_pos_as_xyz
'x, y, z'
'-x, -y, -z'

loop_
_atom_site_label
_atom_site_type_symbol
_atom_site_fract_x
_atom_site_fract_y
_atom_site_fract_z
_atom_site_U_iso_or_equiv
_atom_site_adp_type
_atom_site_occupancy
_atom_site_symmetry_multiplicity
_atom_site_calc_flag
_atom_site_refinement_flags
N1 N 1.2633(6) 0.5480(5) 0.3678(6) 0.0597(18) Uani 1 1 d .
C1 C 1.1995(7) 0.4700(6) 0.2632(7) 0.0514(18) Uani 1 1 d .
H1 H 1.2462 0.4476 0.2254 0.062 Uiso 1 1 calc R
Mo1 Mo 0.21127(4) -0.12142(3) 0.39504(3) 0.01256(9) Uani 1 1 d .
Mo2 Mo -0.10576(4) 0.14575(3) 0.32064(3) 0.01211(9) Uani 1 1 d .
Mo3 Mo -0.26390(4) -0.15740(3) 0.20517(3) 0.01271(9) Uani 1 1 d .
Mo4 Mo 0.33031(4) 0.10291(3) 0.47904(3) 0.01243(9) Uani 1 1 d .
Mo5 Mo 0.14577(4) 0.25512(3) 0.43252(3) 0.01258(9) Uani 1 1 d .
Mo6 Mo -0.13180(4) -0.27215(3) 0.23911(3) 0.01379(9) Uani 1 1 d .
Sr1 Sr 0.32103(4) 0.01210(4) 0.17920(4) 0.02105(11) Uani 1 1 d .
Cu1 Cu 0.0000 0.0000 0.5000 0.01883(18) Uani 1 2 d S
Cu2 Cu 0.0000 0.0000 0.0000 0.02256(19) Uani 1 2 d S
P1 P 0.04902(11) -0.01602(9) 0.23892(9) 0.0107(2) Uani 1 1 d .
P2 P 0.39742(11) 0.28752(10) 0.36876(10) 0.0159(2) Uani 1 1 d .
P3 P 0.28757(11) 0.00908(10) -0.05655(9) 0.0147(2) Uani 1 1 d .
P4 P 0.07621(13) -0.31798(11) 0.14186(10) 0.0198(3) Uani 1 1 d .
O1 O -0.1394(3) -0.1420(3) 0.3440(2) 0.0134(6) Uani 1 1 d .
O2 O 0.1765(3) -0.0037(3) 0.4879(2) 0.0129(6) Uani 1 1 d .
O3 O 0.0483(3) -0.1202(3) 0.2639(2) 0.0131(6) Uani 1 1 d .
O4 O 0.1625(3) 0.0948(3) 0.3371(2) 0.0136(6) Uani 1 1 d .
O5 O 0.0096(3) 0.1346(3) 0.4463(2) 0.0132(6) Uani 1 1 d .
O6 O 0.3235(3) -0.0148(3) 0.3558(3) 0.0164(7) Uani 1 1 d .
O7 O 0.0702(3) -0.0327(3) 0.1347(2) 0.0167(7) Uani 1 1 d .
O8 O -0.0810(3) -0.0106(3) 0.2282(2) 0.0120(6) Uani 1 1 d .
O9 O 0.3377(3) 0.1190(3) -0.0762(3) 0.0185(7) Uani 1 1 d .
O10 O -0.2574(3) -0.0023(3) 0.3040(2) 0.0151(6) Uani 1 1 d .
O11 O 0.2809(3) 0.2325(3) 0.5496(2) 0.0151(6) Uani 1 1 d .
O12 O 0.4346(3) 0.2197(3) 0.4330(3) 0.0220(7) Uani 1 1 d .
O13 O 0.0312(3) -0.2435(3) 0.3725(3) 0.0158(6) Uani 1 1 d .
O14 O 0.2315(3) -0.0986(3) -0.1646(3) 0.0194(7) Uani 1 1 d .
O15 O 0.0336(3) 0.2276(3) 0.2874(3) 0.0165(7) Uani 1 1 d .
O16 O -0.2152(3) -0.2533(3) 0.1100(3) 0.0185(7) Uani 1 1 d .
O17 O 0.1587(3) 0.3782(3) 0.5182(3) 0.0225(7) Uani 1 1 d .
O18 O 0.1895(3) -0.2473(3) 0.2558(3) 0.0216(7) Uani 1 1 d .
O19 O 0.1915(3) 0.0064(3) -0.0042(3) 0.0205(7) Uani 1 1 d .
O20 O -0.2457(3) -0.3882(3) 0.2347(3) 0.0258(8) Uani 1 1 d .
O21 O 0.3010(3) 0.3287(3) 0.3982(3) 0.0190(7) Uani 1 1 d .
O22 O -0.0572(3) -0.3568(3) 0.1455(3) 0.0233(7) Uani 1 1 d .
O23 O 0.4081(3) 0.0115(3) 0.0269(3) 0.0199(7) Uani 1 1 d .
O24 O 0.0949(4) 0.1741(3) 0.1074(3) 0.0254(8) Uani 1 1 d .
H24A H 0.1713 0.2025 0.1582 0.031 Uiso 1 1 d R
H24B H 0.0573 0.2170 0.1005 0.031 Uiso 1 1 d R
O25 O -0.4095(3) -0.2465(3) 0.1927(3) 0.0226(7) Uani 1 1 d .
O26 O -0.1466(3) 0.2454(3) 0.3847(3) 0.0211(7) Uani 1 1 d .
O27 O 0.4564(3) 0.1311(3) 0.5908(3) 0.0230(7) Uani 1 1 d .
O28 O 0.3100(3) -0.1463(3) 0.4872(3) 0.0228(7) Uani 1 1 d .
O29 O 0.3474(3) 0.2193(3) 0.2466(3) 0.0246(8) Uani 1 1 d .
O30 O 0.5316(3) 0.3976(3) 0.4146(3) 0.0251(8) Uani 1 1 d .
H30 H 0.5203 0.4409 0.3864 0.038 Uiso 1 1 calc R
O31 O 0.0961(4) -0.4187(3) 0.0807(3) 0.0266(8) Uani 1 1 d .
H31 H 0.0249 -0.4764 0.0445 0.040 Uiso 1 1 calc R
O32 O 0.0866(4) -0.2412(3) 0.0746(3) 0.0293(8) Uani 1 1 d .
H32 H 0.0467 -0.2029 0.0857 0.044 Uiso 1 1 calc R
O1W O 0.4979(4) 0.4542(4) 0.6681(4) 0.0415(10) Uani 1 1 d .
H1WA H 0.5691 0.4864 0.7258 0.050 Uiso 1 1 d R
H1WB H 0.4544 0.3809 0.6367 0.050 Uiso 1 1 d R
O33 O 0.4032(5) -0.1398(5) 0.1916(4) 0.0538(13) Uani 1 1 d .
H33A H 0.4201 -0.1511 0.2495 0.065 Uiso 1 1 d R
H33B H 0.4134 -0.1787 0.1379 0.065 Uiso 1 1 d R
O34 O 0.5651(4) 0.1272(4) 0.2882(4) 0.0525(12) Uani 1 1 d .
H34A H 0.5976 0.1587 0.3579 0.063 Uiso 1 1 d R
H34B H 0.6154 0.1348 0.2554 0.063 Uiso 1 1 d R
C2 C 0.8516(5) 0.4042(4) 0.2128(4) 0.0258(11) Uani 1 1 d .
C3 C 0.9968(6) 0.4563(4) 0.2683(4) 0.0278(12) Uani 1 1 d .
C4 C 0.7736(7) 0.3929(5) 0.2699(5) 0.0378(14) Uani 1 1 d .
H4 H 0.8125 0.4195 0.3458 0.045 Uiso 1 1 calc R
C5 C 1.0662(6) 0.4234(5) 0.2120(5) 0.0367(13) Uani 1 1 d .
H5 H 1.0217 0.3693 0.1390 0.044 Uiso 1 1 calc R
C6 C 1.0661(6) 0.5380(5) 0.3770(5) 0.0384(14) Uani 1 1 d .
H6 H 1.0214 0.5621 0.4162 0.046 Uiso 1 1 calc R
N2 N 0.5834(6) 0.3015(7) 0.1061(6) 0.0656(19) Uani 1 1 d .
C7 C 1.1989(7) 0.5825(6) 0.4259(6) 0.0520(19) Uani 1 1 d .
H7 H 1.2455 0.6364 0.4990 0.062 Uiso 1 1 calc R
C8 C 0.7890(6) 0.3659(7) 0.1010(5) 0.0500(18) Uani 1 1 d .
H8 H 0.8382 0.3750 0.0603 0.060 Uiso 1 1 calc R
C9 C 0.6393(8) 0.3426(8) 0.2148(7) 0.057(2) Uani 1 1 d .
H9 H 0.5874 0.3374 0.2535 0.069 Uiso 1 1 calc R
O2W O 0.6276(8) 0.6375(9) 0.8834(6) 0.139(3) Uani 1 1 d U
H2WA H 0.6225 0.5700 0.8601 0.166 Uiso 1 1 d R
H2WB H 0.6709 0.6830 0.9513 0.166 Uiso 1 1 d R
C10 C 0.6543(7) 0.3144(9) 0.0493(6) 0.072(3) Uani 1 1 d .
H10 H 0.6126 0.2885 -0.0264 0.086 Uiso 1 1 calc R
O3W O 0.5000 0.5000 1.0000 0.139(5) Uani 1 2 d SU
H3WA H 0.5435 0.4675 1.0256 0.166 Uiso 0.50 1 d PR
H3WB H 0.4850 0.4952 0.9355 0.166 Uiso 0.50 1 d PR

loop_
_atom_site_aniso_label
_atom_site_aniso_U_11
_atom_site_aniso_U_22
_atom_site_aniso_U_33
_atom_site_aniso_U_23
_atom_site_aniso_U_13
_atom_site_aniso_U_12
N1 0.038(3) 0.047(4) 0.072(5) 0.026(3) -0.003(3) 0.016(3)
C1 0.039(4) 0.056(4) 0.068(5) 0.033(4) 0.022(4) 0.026(3)
Mo1 0.01479(19) 0.01724(19) 0.00973(19) 0.00676(15) 0.00626(16) 0.00989(16)
Mo2 0.01281(18) 0.01716(19) 0.00989(19) 0.00712(15) 0.00549(15) 0.00882(15)
Mo3 0.01126(18) 0.0173(2) 0.00947(19) 0.00607(15) 0.00403(15) 0.00629(15)
Mo4 0.01131(18) 0.0177(2) 0.01012(19) 0.00737(15) 0.00511(15) 0.00679(15)
Mo5 0.01298(19) 0.01428(19) 0.01149(19) 0.00623(15) 0.00562(15) 0.00617(15)
Mo6 0.01509(19) 0.01485(19) 0.01113(19) 0.00454(15) 0.00547(16) 0.00726(16)
Sr1 0.0180(2) 0.0376(3) 0.0169(2) 0.0168(2) 0.00971(19) 0.0164(2)
Cu1 0.0190(4) 0.0220(4) 0.0167(4) 0.0088(3) 0.0078(3) 0.0099(3)
Cu2 0.0250(4) 0.0276(5) 0.0167(4) 0.0110(4) 0.0076(4) 0.0132(4)
P1 0.0105(5) 0.0160(5) 0.0083(5) 0.0062(4) 0.0050(4) 0.0072(4)
P2 0.0131(5) 0.0189(6) 0.0152(6) 0.0091(5) 0.0066(5) 0.0045(5)
P3 0.0133(5) 0.0244(6) 0.0107(6) 0.0097(5) 0.0060(5) 0.0103(5)
P4 0.0249(6) 0.0227(6) 0.0144(6) 0.0050(5) 0.0098(5) 0.0148(5)
O1 0.0141(15) 0.0190(16) 0.0100(15) 0.0070(13) 0.0060(13) 0.0091(13)
O2 0.0133(15) 0.0175(15) 0.0113(15) 0.0077(13) 0.0071(13) 0.0077(13)
O3 0.0147(15) 0.0158(15) 0.0102(15) 0.0058(12) 0.0052(13) 0.0082(13)
O4 0.0121(15) 0.0153(15) 0.0131(16) 0.0069(13) 0.0045(13) 0.0060(13)
O5 0.0129(15) 0.0161(15) 0.0110(15) 0.0070(13) 0.0047(13) 0.0060(13)
O6 0.0158(16) 0.0241(17) 0.0149(16) 0.0108(14) 0.0084(13) 0.0112(14)
O7 0.0171(16) 0.0293(18) 0.0116(16) 0.0125(14) 0.0085(14) 0.0139(14)
O8 0.0116(14) 0.0153(15) 0.0112(15) 0.0061(12) 0.0057(12) 0.0071(12)
O9 0.0141(15) 0.0246(17) 0.0127(16) 0.0098(14) 0.0013(13) 0.0062(14)
O10 0.0141(15) 0.0213(16) 0.0124(16) 0.0084(13) 0.0069(13) 0.0088(13)
O11 0.0154(15) 0.0173(16) 0.0117(16) 0.0065(13) 0.0048(13) 0.0069(13)
O12 0.0160(16) 0.0305(19) 0.0276(19) 0.0203(16) 0.0110(15) 0.0109(15)
O13 0.0191(16) 0.0187(16) 0.0145(16) 0.0100(13) 0.0077(14) 0.0106(14)
O14 0.0228(17) 0.0251(18) 0.0125(16) 0.0094(14) 0.0054(14) 0.0139(15)
O15 0.0179(16) 0.0205(16) 0.0166(17) 0.0123(14) 0.0084(14) 0.0101(14)
O16 0.0190(16) 0.0240(17) 0.0107(16) 0.0064(13) 0.0042(13) 0.0101(14)
O17 0.0271(18) 0.0204(17) 0.0208(18) 0.0064(14) 0.0117(15) 0.0123(15)
O18 0.0240(18) 0.0263(18) 0.0158(17) 0.0047(14) 0.0091(15) 0.0156(15)
O19 0.0182(16) 0.037(2) 0.0158(17) 0.0153(15) 0.0109(14) 0.0162(15)
O20 0.0260(19) 0.0206(18) 0.029(2) 0.0105(15) 0.0112(16) 0.0087(15)
O21 0.0163(16) 0.0204(17) 0.0227(18) 0.0116(14) 0.0100(14) 0.0072(14)
O22 0.0235(18) 0.0208(17) 0.0199(18) 0.0008(14) 0.0088(15) 0.0108(15)
O23 0.0170(16) 0.0344(19) 0.0130(16) 0.0125(15) 0.0061(14) 0.0146(15)
O24 0.0262(19) 0.0222(18) 0.0237(19) 0.0074(15) 0.0076(16) 0.0108(15)
O25 0.0140(16) 0.0277(19) 0.0242(19) 0.0121(15) 0.0072(14) 0.0068(14)
O26 0.0231(17) 0.0260(18) 0.0186(17) 0.0086(15) 0.0096(15) 0.0161(15)
O27 0.0180(17) 0.0310(19) 0.0166(17) 0.0101(15) 0.0036(14) 0.0103(15)
O28 0.0246(18) 0.0296(19) 0.0216(18) 0.0147(15) 0.0097(15) 0.0172(16)
O29 0.0235(18) 0.0298(19) 0.0167(18) 0.0084(15) 0.0083(15) 0.0092(15)
O30 0.0166(17) 0.0250(19) 0.029(2) 0.0134(16) 0.0082(15) 0.0036(15)
O31 0.0296(19) 0.0224(18) 0.024(2) 0.0020(15) 0.0119(17) 0.0139(16)
O32 0.045(2) 0.040(2) 0.025(2) 0.0191(17) 0.0229(18) 0.0314(19)
O1W 0.029(2) 0.032(2) 0.037(2) 0.0133(19) -0.0011(19) -0.0026(18)
O33 0.078(4) 0.088(4) 0.039(3) 0.036(3) 0.035(3) 0.070(3)
O34 0.023(2) 0.075(3) 0.047(3) 0.018(3) 0.006(2) 0.021(2)
C2 0.032(3) 0.021(3) 0.026(3) 0.009(2) 0.014(2) 0.013(2)
C3 0.035(3) 0.020(3) 0.027(3) 0.013(2) 0.008(2) 0.012(2)
C4 0.057(4) 0.046(4) 0.031(3) 0.024(3) 0.027(3) 0.031(3)
C5 0.032(3) 0.039(3) 0.040(4) 0.019(3) 0.013(3) 0.017(3)
C6 0.045(4) 0.027(3) 0.032(3) 0.009(3) 0.005(3) 0.016(3)
N2 0.035(3) 0.105(6) 0.072(5) 0.055(4) 0.027(3) 0.029(4)
C7 0.051(4) 0.034(3) 0.047(4) 0.012(3) -0.004(3) 0.018(3)
C8 0.035(3) 0.081(5) 0.024(3) 0.014(3) 0.016(3) 0.018(3)
C9 0.057(5) 0.092(6) 0.076(6) 0.061(5) 0.052(4) 0.048(4)
O2W 0.095(5) 0.202(8) 0.067(4) -0.001(4) 0.024(4) 0.068(5)
C10 0.035(4) 0.116(8) 0.032(4) 0.017(4) 0.007(3) 0.016(4)
O3W 0.137(8) 0.124(8) 0.129(8) 0.045(6) 0.040(6) 0.051(6)

loop_
_atom_type_symbol
_atom_type_description
_atom_type_scat_dispersion_real
_atom_type_scat_dispersion_imag
_atom_type_scat_source
C C 0.0033 0.0016 'International Tables Vol C Tables 4.2.6.8 and 6.1.1.4'
H H 0.0000 0.0000 'International Tables Vol C Tables 4.2.6.8 and 6.1.1.4'
N N 0.0061 0.0033 'International Tables Vol C Tables 4.2.6.8 and 6.1.1.4'
O O 0.0106 0.0060 'International Tables Vol C Tables 4.2.6.8 and 6.1.1.4'
P P 0.1023 0.0942 'International Tables Vol C Tables 4.2.6.8 and 6.1.1.4'
Cu Cu 0.3201 1.2651 'International Tables Vol C Tables 4.2.6.8 and 6.1.1.4'
Sr Sr -1.5307 3.2498 'International Tables Vol C Tables 4.2.6.8 and 6.1.1.4'
Mo Mo -1.6832 0.6857 'International Tables Vol C Tables 4.2.6.8 and 6.1.1.4'

loop_
_geom_angle_atom_site_label_1
_geom_angle_atom_site_label_2
_geom_angle_atom_site_label_3
_geom_angle
_geom_angle_site_symmetry_1
_geom_angle_site_symmetry_3
C1 N1 C7 121.8(6) . .
N1 C1 C5 120.0(7) . .
N1 C1 H1 120.0 . .
C5 C1 H1 120.0 . .
O28 Mo1 O6 106.93(15) . .
O28 Mo1 O2 102.94(15) . .
O6 Mo1 O2 94.85(13) . .
O28 Mo1 O18 97.23(15) . .
O6 Mo1 O18 84.35(13) . .
O2 Mo1 O18 159.10(13) . .
O28 Mo1 O13 97.77(15) . .
O6 Mo1 O13 154.27(13) . .
O2 Mo1 O13 86.35(12) . .
O18 Mo1 O13 85.55(13) . .
O28 Mo1 O3 169.21(14) . .
O6 Mo1 O3 82.99(12) . .
O2 Mo1 O3 79.94(11) . .
O18 Mo1 O3 79.23(12) . .
O13 Mo1 O3 71.89(11) . .
O28 Mo1 Mo4 100.49(12) . .
O6 Mo1 Mo4 48.00(9) . .
O2 Mo1 Mo4 49.11(9) . .
O18 Mo1 Mo4 132.15(10) . .
O13 Mo1 Mo4 134.55(9) . .
O3 Mo1 Mo4 89.28(8) . .
O26 Mo2 O15 105.74(15) . .
O26 Mo2 O5 101.57(14) . .
O15 Mo2 O5 95.71(13) . .
O26 Mo2 O14 97.39(15) . 2
O15 Mo2 O14 87.24(13) . 2
O5 Mo2 O14 159.20(13) . 2
O26 Mo2 O10 98.33(14) . .
O15 Mo2 O10 154.80(13) . .
O5 Mo2 O10 86.55(12) . .
O14 Mo2 O10 82.31(13) 2 .
O26 Mo2 O8 171.23(14) . .
O15 Mo2 O8 82.55(12) . .
O5 Mo2 O8 80.09(11) . .
O14 Mo2 O8 79.89(12) 2 .
O10 Mo2 O8 73.10(11) . .
O26 Mo2 Mo5 99.00(12) . .
O15 Mo2 Mo5 48.29(9) . .
O5 Mo2 Mo5 49.53(9) . .
O14 Mo2 Mo5 135.30(10) 2 .
O10 Mo2 Mo5 135.16(8) . .
O8 Mo2 Mo5 88.65(8) . .
O25 Mo3 O16 105.68(16) . .
O25 Mo3 O1 102.45(15) . .
O16 Mo3 O1 95.56(13) . .
O25 Mo3 O9 96.47(15) . 2
O16 Mo3 O9 86.39(13) . 2
O1 Mo3 O9 159.65(13) . 2
O25 Mo3 O10 96.51(15) . .
O16 Mo3 O10 156.95(13) . .
O1 Mo3 O10 85.47(12) . .
O9 Mo3 O10 85.00(13) 2 .
O25 Mo3 O8 168.94(14) . .
O16 Mo3 O8 83.92(12) . .
O1 Mo3 O8 81.68(11) . .
O9 Mo3 O8 78.39(12) 2 .
O10 Mo3 O8 73.43(11) . .
O25 Mo3 Mo6 100.42(12) . .
O16 Mo3 Mo6 48.05(9) . .
O1 Mo3 Mo6 49.34(9) . .
O9 Mo3 Mo6 134.14(9) 2 .
O10 Mo3 Mo6 134.09(8) . .
O8 Mo3 Mo6 90.06(8) . .
O27 Mo4 O6 107.17(15) . .
O27 Mo4 O2 102.96(15) . .
O6 Mo4 O2 94.95(13) . .
O27 Mo4 O12 96.99(15) . .
O6 Mo4 O12 85.90(14) . .
O2 Mo4 O12 158.78(13) . .
O27 Mo4 O11 98.46(15) . .
O6 Mo4 O11 153.53(13) . .
O2 Mo4 O11 85.48(12) . .
O12 Mo4 O11 84.50(13) . .
O27 Mo4 O4 170.77(14) . .
O6 Mo4 O4 80.66(12) . .
O2 Mo4 O4 80.79(11) . .
O12 Mo4 O4 78.43(12) . .
O11 Mo4 O4 73.27(11) . .
O27 Mo4 Mo1 100.68(12) . .
O6 Mo4 Mo1 48.10(9) . .
O2 Mo4 Mo1 49.11(9) . .
O12 Mo4 Mo1 133.76(10) . .
O11 Mo4 Mo1 133.55(9) . .
O4 Mo4 Mo1 88.16(8) . .
O27 Mo4 Sr1 124.29(12) . .
O6 Mo4 Sr1 33.67(9) . .
O2 Mo4 Sr1 114.30(9) . .
O12 Mo4 Sr1 57.68(10) . .
O11 Mo4 Sr1 123.41(8) . .
O4 Mo4 Sr1 59.99(7) . .
Mo1 Mo4 Sr1 77.206(14) . .
O17 Mo5 O15 105.47(15) . .
O17 Mo5 O5 102.88(15) . .
O15 Mo5 O5 95.30(13) . .
O17 Mo5 O21 97.05(15) . .
O15 Mo5 O21 86.49(13) . .
O5 Mo5 O21 158.69(13) . .
O17 Mo5 O11 97.42(15) . .
O15 Mo5 O11 156.45(13) . .
O5 Mo5 O11 84.77(12) . .
O21 Mo5 O11 85.26(12) . .
O17 Mo5 O4 170.23(14) . .
O15 Mo5 O4 83.25(12) . .
O5 Mo5 O4 80.32(11) . .
O21 Mo5 O4 78.81(12) . .
O11 Mo5 O4 73.53(11) . .
O17 Mo5 Mo2 99.78(12) . .
O15 Mo5 Mo2 48.01(9) . .
O5 Mo5 Mo2 49.38(9) . .
O21 Mo5 Mo2 134.21(9) . .
O11 Mo5 Mo2 133.51(8) . .
O4 Mo5 Mo2 89.32(8) . .
O20 Mo6 O16 105.86(16) . .
O20 Mo6 O1 102.64(15) . .
O16 Mo6 O1 95.43(13) . .
O20 Mo6 O22 98.06(16) . .
O16 Mo6 O22 84.99(14) . .
O1 Mo6 O22 158.31(13) . .
O20 Mo6 O13 99.07(15) . .
O16 Mo6 O13 153.94(13) . .
O1 Mo6 O13 86.30(12) . .
O22 Mo6 O13 84.10(13) . .
O20 Mo6 O3 170.31(15) . .
O16 Mo6 O3 83.15(12) . .
O1 Mo6 O3 79.61(11) . .
O22 Mo6 O3 78.91(12) . .
O13 Mo6 O3 71.55(11) . .
O20 Mo6 Mo3 100.71(12) . .
O16 Mo6 Mo3 47.90(9) . .
O1 Mo6 Mo3 49.36(9) . .
O22 Mo6 Mo3 132.43(10) . .
O13 Mo6 Mo3 134.36(9) . .
O3 Mo6 Mo3 87.93(8) . .
O34 Sr1 O19 124.74(14) . .
O34 Sr1 O29 78.33(14) . .
O19 Sr1 O29 80.74(11) . .
O34 Sr1 O33 75.50(17) . .
O19 Sr1 O33 122.57(13) . .
O29 Sr1 O33 152.10(15) . .
O34 Sr1 O6 84.54(14) . .
O19 Sr1 O6 148.76(10) . .
O29 Sr1 O6 96.95(10) . .
O33 Sr1 O6 71.22(12) . .
O34 Sr1 O23 77.02(14) . .
O19 Sr1 O23 56.52(10) . .
O29 Sr1 O23 98.67(11) . .
O33 Sr1 O23 84.77(13) . .
O6 Sr1 O23 152.79(10) . .
O34 Sr1 O7 154.66(14) . .
O19 Sr1 O7 64.70(10) . .
O29 Sr1 O7 80.64(11) . .
O33 Sr1 O7 121.55(14) . .
O6 Sr1 O7 84.14(9) . .
O23 Sr1 O7 120.32(9) . .
O34 Sr1 P3 101.57(12) . .
O19 Sr1 P3 27.77(7) . .
O29 Sr1 P3 89.21(8) . .
O33 Sr1 P3 105.27(10) . .
O6 Sr1 P3 172.12(8) . .
O23 Sr1 P3 28.76(7) . .
O7 Sr1 P3 92.08(7) . .
O34 Sr1 P1 134.62(12) . .
O19 Sr1 P1 88.13(7) . .
O29 Sr1 P1 77.46(8) . .
O33 Sr1 P1 115.20(12) . .
O6 Sr1 P1 61.21(7) . .
O23 Sr1 P1 144.39(7) . .
O7 Sr1 P1 24.22(7) . .
P3 Sr1 P1 115.83(3) . .
O34 Sr1 P2 69.90(12) . .
O19 Sr1 P2 102.47(8) . .
O29 Sr1 P2 22.36(8) . .
O33 Sr1 P2 133.69(11) . .
O6 Sr1 P2 75.67(7) . .
O23 Sr1 P2 115.27(8) . .
O7 Sr1 P2 85.35(7) . .
P3 Sr1 P2 110.98(3) . .
P1 Sr1 P2 73.17(3) . .
O34 Sr1 Cu2 147.12(12) . .
O19 Sr1 Cu2 34.62(7) . .
O29 Sr1 Cu2 73.24(8) . .
O33 Sr1 Cu2 134.58(12) . .
O6 Sr1 Cu2 114.72(7) . .
O23 Sr1 Cu2 91.14(7) . .
O7 Sr1 Cu2 30.98(6) . .
P3 Sr1 Cu2 62.39(2) . .
P1 Sr1 Cu2 53.594(19) . .
P2 Sr1 Cu2 88.56(2) . .
O34 Sr1 Mo4 81.55(12) . .
O19 Sr1 Mo4 137.69(7) . .
O29 Sr1 Mo4 72.59(8) . .
O33 Sr1 Mo4 94.02(10) . .
O6 Sr1 Mo4 24.43(7) . .
O23 Sr1 Mo4 158.15(7) . .
O7 Sr1 Mo4 78.78(6) . .
P3 Sr1 Mo4 160.65(3) . .
P1 Sr1 Mo4 54.73(2) . .
P2 Sr1 Mo4 51.77(2) . .
Cu2 Sr1 Mo4 104.839(12) . .
O5 Cu1 O5 179.999(1) 2_556 .
O5 Cu1 O1 83.57(11) 2_556 .
O5 Cu1 O1 96.43(11) . .
O5 Cu1 O1 96.43(11) 2_556 2_556
O5 Cu1 O1 83.57(11) . 2_556
O1 Cu1 O1 180.0 . 2_556
O5 Cu1 O2 84.58(11) 2_556 .
O5 Cu1 O2 95.42(11) . .
O1 Cu1 O2 97.49(11) . .
O1 Cu1 O2 82.52(11) 2_556 .
O5 Cu1 O2 95.42(11) 2_556 2_556
O5 Cu1 O2 84.58(11) . 2_556
O1 Cu1 O2 82.51(11) . 2_556
O1 Cu1 O2 97.48(11) 2_556 2_556
O2 Cu1 O2 180.0 . 2_556
O7 Cu2 O7 180.0 2 .
O7 Cu2 O24 87.33(14) 2 2
O7 Cu2 O24 92.68(14) . 2
O7 Cu2 O24 92.67(14) 2 .
O7 Cu2 O24 87.33(14) . .
O24 Cu2 O24 180.0(2) 2 .
O7 Cu2 O19 80.37(12) 2 2
O7 Cu2 O19 99.63(12) . 2
O24 Cu2 O19 90.80(13) 2 2
O24 Cu2 O19 89.20(13) . 2
O7 Cu2 O19 99.63(12) 2 .
O7 Cu2 O19 80.37(12) . .
O24 Cu2 O19 89.20(13) 2 .
O24 Cu2 O19 90.80(13) . .
O19 Cu2 O19 180.0 2 .
O7 Cu2 Sr1 138.37(8) 2 .
O7 Cu2 Sr1 41.63(8) . .
O24 Cu2 Sr1 98.84(10) 2 .
O24 Cu2 Sr1 81.16(10) . .
O19 Cu2 Sr1 140.06(8) 2 .
O19 Cu2 Sr1 39.94(8) . .
O7 Cu2 Sr1 41.63(8) 2 2
O7 Cu2 Sr1 138.37(8) . 2
O24 Cu2 Sr1 81.16(10) 2 2
O24 Cu2 Sr1 98.84(10) . 2
O19 Cu2 Sr1 39.94(8) 2 2
O19 Cu2 Sr1 140.06(8) . 2
Sr1 Cu2 Sr1 180.0 . 2
O7 P1 O8 113.09(17) . .
O7 P1 O4 111.21(18) . .
O8 P1 O4 108.51(17) . .
O7 P1 O3 107.06(17) . .
O8 P1 O3 108.94(17) . .
O4 P1 O3 107.88(17) . .
O7 P1 Sr1 46.19(12) . .
O8 P1 Sr1 156.26(12) . .
O4 P1 Sr1 76.28(12) . .
O3 P1 Sr1 90.79(12) . .
O29 P2 O21 112.4(2) . .
O29 P2 O12 111.6(2) . .
O21 P2 O12 111.50(19) . .
O29 P2 O30 110.9(2) . .
O21 P2 O30 107.41(19) . .
O12 P2 O30 102.6(2) . .
O29 P2 Sr1 40.13(14) . .
O21 P2 Sr1 127.05(14) . .
O12 P2 Sr1 71.53(14) . .
O30 P2 Sr1 123.90(15) . .
O19 P3 O14 113.04(19) . .
O19 P3 O9 112.73(19) . .
O14 P3 O9 109.36(18) . .
O19 P3 O23 106.10(18) . .
O14 P3 O23 107.88(19) . .
O9 P3 O23 107.42(18) . .
O19 P3 Sr1 51.71(13) . .
O14 P3 Sr1 126.35(13) . .
O9 P3 Sr1 124.09(13) . .
O23 P3 Sr1 54.40(12) . .
O31 P4 O22 112.3(2) . .
O31 P4 O18 108.6(2) . .
O22 P4 O18 112.62(19) . .
O31 P4 O32 104.9(2) . .
O22 P4 O32 109.7(2) . .
O18 P4 O32 108.4(2) . .
Mo6 O1 Mo3 81.30(11) . .
Mo6 O1 Cu1 134.13(15) . .
Mo3 O1 Cu1 134.74(15) . .
Mo1 O2 Mo4 81.78(11) . .
Mo1 O2 Cu1 133.68(15) . .
Mo4 O2 Cu1 135.19(15) . .
P1 O3 Mo1 127.08(17) . .
P1 O3 Mo6 126.16(17) . .
Mo1 O3 Mo6 101.59(12) . .
P1 O4 Mo5 125.89(17) . .
P1 O4 Mo4 125.96(17) . .
Mo5 O4 Mo4 99.11(11) . .
Mo2 O5 Mo5 81.09(11) . .
Mo2 O5 Cu1 134.73(15) . .
Mo5 O5 Cu1 136.36(15) . .
Mo4 O6 Mo1 83.90(12) . .
Mo4 O6 Sr1 121.90(14) . .
Mo1 O6 Sr1 137.73(15) . .
P1 O7 Cu2 134.59(19) . .
P1 O7 Sr1 109.59(16) . .
Cu2 O7 Sr1 107.39(12) . .
P1 O8 Mo3 124.72(17) . .
P1 O8 Mo2 126.84(17) . .
Mo3 O8 Mo2 100.36(11) . .
P3 O9 Mo3 132.11(19) . 2
Mo2 O10 Mo3 112.53(13) . .
Mo4 O11 Mo5 113.37(14) . .
P2 O12 Mo4 133.3(2) . .
Mo1 O13 Mo6 114.08(14) . .
P3 O14 Mo2 132.7(2) . 2
Mo2 O15 Mo5 83.69(12) . .
Mo3 O16 Mo6 84.05(12) . .
P4 O18 Mo1 131.0(2) . .
P3 O19 Cu2 154.0(2) . .
P3 O19 Sr1 100.52(16) . .
Cu2 O19 Sr1 105.44(12) . .
P2 O21 Mo5 132.8(2) . .
P4 O22 Mo6 132.1(2) . .
P3 O23 Sr1 96.84(15) . .
Cu2 O24 H24A 120.0 . .
Cu2 O24 H24B 120.0 . .
H24A O24 H24B 120.0 . .
P2 O29 Sr1 117.51(19) . .
P2 O30 H30 109.5 . .
P4 O31 H31 109.5 . .
P4 O32 H32 109.5 . .
H1WA O1W H1WB 120.0 . .
Sr1 O33 H33A 120.0 . .
Sr1 O33 H33B 120.0 . .
H33A O33 H33B 120.0 . .
Sr1 O34 H34A 120.0 . .
Sr1 O34 H34B 120.0 . .
H34A O34 H34B 120.0 . .
C8 C2 C4 117.4(6) . .
C8 C2 C3 120.3(5) . .
C4 C2 C3 122.3(5) . .
C5 C3 C6 118.6(6) . .
C5 C3 C2 119.9(5) . .
C6 C3 C2 121.4(5) . .
C9 C4 C2 120.2(6) . .
C9 C4 H4 119.9 . .
C2 C4 H4 119.9 . .
C1 C5 C3 120.0(6) . .
C1 C5 H5 120.0 . .
C3 C5 H5 120.0 . .
C7 C6 C3 119.9(7) . .
C7 C6 H6 120.0 . .
C3 C6 H6 120.0 . .
C10 N2 C9 121.5(6) . .
N1 C7 C6 119.6(7) . .
N1 C7 H7 120.2 . .
C6 C7 H7 120.2 . .
C10 C8 C2 120.2(6) . .
C10 C8 H8 119.9 . .
C2 C8 H8 119.9 . .
N2 C9 C4 120.0(6) . .
N2 C9 H9 120.0 . .
C4 C9 H9 120.0 . .
H2WA O2W H2WB 120.0 . .
N2 C10 C8 120.5(7) . .
N2 C10 H10 119.8 . .
C8 C10 H10 119.8 . .
H3WA O3W H3WB 120.0 . .

loop_
_geom_bond_atom_site_label_1
_geom_bond_atom_site_label_2
_geom_bond_distance
_geom_bond_site_symmetry_2
N1 C1 1.334(10) .
N1 C7 1.354(10) .
C1 C5 1.360(9) .
C1 H1 0.9300 .
Mo1 O28 1.675(3) .
Mo1 O6 1.943(3) .
Mo1 O2 1.983(3) .
Mo1 O18 2.066(3) .
Mo1 O13 2.094(3) .
Mo1 O3 2.266(3) .
Mo1 Mo4 2.5958(5) .
Mo2 O26 1.682(3) .
Mo2 O15 1.927(3) .
Mo2 O5 1.980(3) .
Mo2 O14 2.032(3) 2
Mo2 O10 2.103(3) .
Mo2 O8 2.295(3) .
Mo2 Mo5 2.5770(5) .
Mo3 O25 1.675(3) .
Mo3 O16 1.929(3) .
Mo3 O1 1.985(3) .
Mo3 O9 2.062(3) 2
Mo3 O10 2.113(3) .
Mo3 O8 2.270(3) .
Mo3 Mo6 2.5863(5) .
Mo4 O27 1.669(3) .
Mo4 O6 1.940(3) .
Mo4 O2 1.983(3) .
Mo4 O12 2.052(3) .
Mo4 O11 2.094(3) .
Mo4 O4 2.326(3) .
Mo4 Sr1 3.9828(6) .
Mo5 O17 1.673(3) .
Mo5 O15 1.936(3) .
Mo5 O5 1.984(3) .
Mo5 O21 2.049(3) .
Mo5 O11 2.116(3) .
Mo5 O4 2.296(3) .
Mo6 O20 1.672(3) .
Mo6 O16 1.934(3) .
Mo6 O1 1.985(3) .
Mo6 O22 2.066(3) .
Mo6 O13 2.101(3) .
Mo6 O3 2.277(3) .
Sr1 O34 2.506(4) .
Sr1 O19 2.558(3) .
Sr1 O29 2.559(4) .
Sr1 O33 2.574(4) .
Sr1 O6 2.601(3) .
Sr1 O23 2.624(3) .
Sr1 O7 2.674(3) .
Sr1 P3 3.2044(12) .
Sr1 P1 3.4907(11) .
Sr1 P2 3.5213(13) .
Sr1 Cu2 3.8410(5) .
Cu1 O5 2.146(3) 2_556
Cu1 O5 2.146(3) .
Cu1 O1 2.149(3) .
Cu1 O1 2.149(3) 2_556
Cu1 O2 2.164(3) .
Cu1 O2 2.164(3) 2_556
Cu2 O7 2.072(3) 2
Cu2 O7 2.072(3) .
Cu2 O24 2.074(3) 2
Cu2 O24 2.074(3) .
Cu2 O19 2.264(3) 2
Cu2 O19 2.264(3) .
Cu2 Sr1 3.8410(5) 2
P1 O7 1.520(3) .
P1 O8 1.535(3) .
P1 O4 1.540(3) .
P1 O3 1.546(3) .
P2 O29 1.510(4) .
P2 O21 1.530(3) .
P2 O12 1.538(3) .
P2 O30 1.571(3) .
P3 O19 1.518(3) .
P3 O14 1.538(3) .
P3 O9 1.547(3) .
P3 O23 1.553(3) .
P4 O31 1.513(3) .
P4 O22 1.516(4) .
P4 O18 1.523(4) .
P4 O32 1.593(4) .
O9 Mo3 2.062(3) 2
O14 Mo2 2.032(3) 2
O24 H24A 0.8500 .
O24 H24B 0.8500 .
O30 H30 0.8200 .
O31 H31 0.8200 .
O32 H32 0.8200 .
O1W H1WA 0.8500 .
O1W H1WB 0.8500 .
O33 H33A 0.8499 .
O33 H33B 0.8499 .
O34 H34A 0.8500 .
O34 H34B 0.8500 .
C2 C8 1.376(8) .
C2 C4 1.387(8) .
C2 C3 1.480(8) .
C3 C5 1.380(8) .
C3 C6 1.390(8) .
C4 C9 1.371(10) .
C4 H4 0.9300 .
C5 H5 0.9300 .
C6 C7 1.355(10) .
C6 H6 0.9300 .
N2 C10 1.320(10) .
N2 C9 1.327(10) .
C7 H7 0.9300 .
C8 C10 1.372(10) .
C8 H8 0.9300 .
C9 H9 0.9300 .
O2W H2WA 0.8500 .
O2W H2WB 0.8500 .
C10 H10 0.9300 .
O3W H3WA 0.8501 .
O3W H3WB 0.8500 .

loop_
_geom_hbond_atom_site_label_D
_geom_hbond_atom_site_label_H
_geom_hbond_atom_site_label_A
_geom_hbond_distance_DH
_geom_hbond_distance_HA
_geom_hbond_distance_DA
_geom_hbond_angle_DHA
_geom_hbond_site_symmetry_A
O2W H2WB O16 0.85 1.98 2.802(8) 161.4 1_666
O31 H31 O31 0.82 1.71 2.455(7) 149.6 2_545
O30 H30 O1W 0.82 1.84 2.658(6) 176.3 2_666
O33 H33A O27 0.85 2.18 2.979(6) 156.2 2_656
O33 H33B O25 0.85 2.57 3.018(5) 114.2 1_655
O34 H34A O28 0.85 2.22 2.969(6) 146.9 2_656
O34 H34B O26 0.85 2.50 2.933(5) 112.8 1_655
O34 H34B O14 0.85 2.59 3.403(6) 161.2 2_655
O1W H1WB O11 0.85 2.05 2.822(5) 151.7 .
O1W H1WA O2W 0.85 2.26 2.851(9) 126.7 .
O32 H32 O3 0.82 2.42 2.930(5) 121.6 .
O32 H32 O7 0.82 2.10 2.786(5) 141.7 .
O24 H24A O29 0.85 2.00 2.817(5) 160.8 .
